data_1573274
loop_
_publ_author_name
'Tanuhadi, Elias'
'Bair, Anna S.'
'Johnson, Mary'
'Fontaine, Philip'
'Klosin, Jerzy'
'Pal, Sudipta'
'Arnold, Polly L.'

_publ_section_title
;
 Stabilization of reactive rare earth alkyl complexes through mechanistic
 studies
;
_journal_name_full 'Chemical Science'
_journal_paper_doi 10.1039/D4SC05983B
_journal_year 2024
_chemical_formula_moiety 'C20 H51 Lu O4 Si3'
_chemical_formula_sum 'C20 H51 Lu O4 Si3'
_chemical_formula_weight 614.84
_chemical_name_systematic Lur3G3
_space_group_crystal_system monoclinic
_space_group_IT_number 14
_space_group_name_Hall '-P 2ybc'
_space_group_name_H-M_alt 'P 1 21/c 1'
_atom_sites_solution_hydrogens geom
_atom_sites_solution_primary direct
_audit_creation_date 2024-04-18
_audit_creation_method
;
Olex2 1.5
(compiled 2022.04.07 svn.rca3783a0 for OlexSys, GUI svn.r6498)
;
_audit_update_record
;
2024-04-25 deposited with the CCDC.	2024-10-31 downloaded from the CCDC.
;
_cell_angle_alpha 90
_cell_angle_beta 90.415(2)
_cell_angle_gamma 90
_cell_formula_units_Z 4
_cell_length_a 10.6318(3)
_cell_length_b 9.5844(3)
_cell_length_c 29.2885(7)
_cell_measurement_reflns_used 22543
_cell_measurement_temperature 293(2)
_cell_measurement_theta_max 29.6410
_cell_measurement_theta_min 3.1930
_cell_volume 2984.40(14)
_computing_cell_refinement 'CrysAlisPro 1.171.42.90a (Rigaku OD, 2023)'
_computing_data_collection 'CrysAlisPro 1.171.42.90a (Rigaku OD, 2023)'
_computing_data_reduction 'CrysAlisPro 1.171.42.90a (Rigaku OD, 2023)'
_computing_molecular_graphics 'Olex2 1.5 (Dolomanov et al., 2009)'
_computing_publication_material 'Olex2 1.5 (Dolomanov et al., 2009)'
_computing_structure_refinement 'SHELXL 2018/3 (Sheldrick, 2015)'
_computing_structure_solution 'SHELXS  (Sheldrick, 2008)'
_diffrn_ambient_temperature 293(2)
_diffrn_detector_area_resol_mean 5.8140
_diffrn_detector_type 'Pilatus 200K'
_diffrn_measured_fraction_theta_full 0.999
_diffrn_measured_fraction_theta_max 0.998
_diffrn_measurement_details
;
List of Runs (angles in degrees, time in seconds):

  # Type    Start    End  Width  t~exp~   \w     \q     \k     \f   Frames
#--------------------------------------------------------------------------
  1  \w     33.00  58.00   0.50    0.50    --    3.98  50.00 -73.00   50
  2  \w     -9.00  39.00   0.50    0.50    --    3.98 -99.00 -90.00   96
  3  \w    -12.00  39.00   0.50    0.50    --    3.98 -99.00 150.00  102
  4  \w    -45.00  28.00   0.50    0.50    --    3.98 -77.00  90.00  146
  5  \w    -49.00 -24.00   0.50    0.50    --    3.98 -50.00 139.00   50
  6  \w    -14.00  11.00   0.50    0.50    --   -3.67 -50.00 139.00   50
  7  \w    -72.00 -32.00   0.50    0.50    --   -3.67 -50.00 139.00   80
  8  \w    -45.00  21.00   0.50    0.50    --   -3.67 -77.00 -60.00  132
  9  \w      1.00  26.00   0.50    0.50    --   -3.67  50.00 -73.00   50
 10  \w     28.00  69.00   0.50    0.50    --   -3.67  57.00 -60.00   82
 11  \w     -2.00  45.00   0.50    0.50    --   -3.67  77.00 150.00   94
;
_diffrn_measurement_device 'four-circle diffractometer'
_diffrn_measurement_device_type 'ROD, Synergy Custom DW system, Pilatus 200K'
_diffrn_measurement_method '\w scans'
_diffrn_radiation_probe x-ray
_diffrn_radiation_type MoK\a
_diffrn_radiation_wavelength 0.71073
_diffrn_reflns_av_R_equivalents 0.0429
_diffrn_reflns_av_unetI/netI 0.0220
_diffrn_reflns_Laue_measured_fraction_full 0.999
_diffrn_reflns_Laue_measured_fraction_max 0.998
_diffrn_reflns_limit_h_max 13
_diffrn_reflns_limit_h_min -13
_diffrn_reflns_limit_k_max 11
_diffrn_reflns_limit_k_min -11
_diffrn_reflns_limit_l_max 36
_diffrn_reflns_limit_l_min -36
_diffrn_reflns_number 44266
_diffrn_reflns_point_group_measured_fraction_full 0.999
_diffrn_reflns_point_group_measured_fraction_max 0.998
_diffrn_reflns_theta_full 25.242
_diffrn_reflns_theta_max 26.370
_diffrn_reflns_theta_min 2.941
_diffrn_source 'sealed X-ray tube'
_diffrn_source_type 'Rigaku XtaLab P200'
_exptl_absorpt_coefficient_mu 3.448
_exptl_absorpt_correction_T_max 1.00000
_exptl_absorpt_correction_T_min 0.82508
_exptl_absorpt_correction_type multi-scan
_exptl_absorpt_process_details
;
CrysAlisPro 1.171.42.90a (Rigaku Oxford Diffraction, 2023)
Empirical absorption correction using spherical harmonics,
implemented in SCALE3 ABSPACK scaling algorithm.
;
_exptl_crystal_colour colourless
_exptl_crystal_colour_primary colourless
_exptl_crystal_density_diffrn 1.368
_exptl_crystal_description block
_exptl_crystal_F_000 1264
_exptl_crystal_preparation 'Recrystallization from cold hexane.'
_exptl_crystal_recrystallization_method 'Recrystallization from cold hexane.'
_exptl_crystal_size_max 0.32
_exptl_crystal_size_mid 0.25
_exptl_crystal_size_min 0.21
_refine_diff_density_max 1.867
_refine_diff_density_min -1.168
_refine_diff_density_rms 0.082
_refine_ls_extinction_method none
_refine_ls_goodness_of_fit_ref 1.090
_refine_ls_hydrogen_treatment constr
_refine_ls_matrix_type full
_refine_ls_number_parameters 265
_refine_ls_number_reflns 6086
_refine_ls_number_restraints 0
_refine_ls_restrained_S_all 1.090
_refine_ls_R_factor_all 0.0253
_refine_ls_R_factor_gt 0.0240
_refine_ls_shift/su_max 0.001
_refine_ls_shift/su_mean 0.000
_refine_ls_structure_factor_coef Fsqd
_refine_ls_weighting_details 'w=1/[\s^2^(Fo^2^)+(0.0161P)^2^+9.2682P] where P=(Fo^2^+2Fc^2^)/3'
_refine_ls_weighting_scheme calc
_refine_ls_wR_factor_gt 0.0558
_refine_ls_wR_factor_ref 0.0566
_reflns_Friedel_coverage 0.000
_reflns_number_gt 5867
_reflns_number_total 6086
_reflns_threshold_expression 'I > 2\s(I)'
_cod_data_source_file d4sc05983b2.cif
_cod_data_source_block lug3_abair_arnold
_cod_original_sg_symbol_H-M 'P 21/c'
_cod_database_code 1573274
_shelx_space_group_comment
;
The symmetry employed for this shelxl refinement is uniquely defined
by the following loop, which should always be used as a source of
symmetry information in preference to the above space-group names.
They are only intended as comments.
;
_shelx_estimated_absorpt_t_max 0.531
_shelx_estimated_absorpt_t_min 0.405
_olex2_refinement_description
;
1. Twinned data refinement
 Scales: 0.8927(5)
 0.1073(5)
2. Fixed Uiso
 At 1.2 times of:
  All C(H,H) groups
 At 1.5 times of:
  All C(H,H,H) groups
3.a Secondary CH2 refined with riding coordinates:
 C24(H24A,H24B), C54(H54A,H54B), C5(H5A,H5B), C1(H1A,H1B), C10(H10A,H10B),
 C13(H13A,H13B), C16(H16A,H16B), C18(H18A,H18B), C17(H17A,H17B)
3.b Idealised Me refined as rotating group:
 C7(H7A,H7B,H7C), C11(H11A,H11B,H11C), C2(H2A,H2B,H2C), C8(H8A,H8B,H8C),
 C12(H12A,H12B,H12C), C9(H9A,H9B,H9C), C14(H14A,H14B,H14C), C4(H4A,H4B,H4C),
 C15(H15A,H15B,H15C), C6(H6A,H6B,H6C), C3(H3A,H3B,H3C)
;
_oxdiff_exptl_absorpt_empirical_details
;
Empirical correction (ABSPACK) includes:
- Absorption correction using spherical harmonics
- Frame scaling
;

loop_
_space_group_symop_operation_xyz
'x, y, z'
'-x, y+1/2, -z+1/2'
'-x, -y, -z'
'x, -y-1/2, z-1/2'

loop_
_atom_site_label
_atom_site_type_symbol
_atom_site_fract_x
_atom_site_fract_y
_atom_site_fract_z
_atom_site_U_iso_or_equiv
_atom_site_adp_type
_atom_site_occupancy
_atom_site_site_symmetry_order
_atom_site_calc_flag
_atom_site_refinement_flags_posn
_atom_site_refinement_flags_adp
_atom_site_refinement_flags_occupancy
_atom_site_disorder_assembly
_atom_site_disorder_group
Lu1 Lu 0.32793(2) 0.10605(2) 0.12803(2) 0.01406(5) Uani 1 1 d . . . . .
Si4 Si 0.65578(9) 0.23729(11) 0.13798(3) 0.0182(2) Uani 1 1 d . . . . .
Si5 Si 0.24232(10) 0.33439(11) 0.02152(3) 0.0190(2) Uani 1 1 d . . . . .
Si6 Si 0.19200(10) 0.31382(11) 0.22324(4) 0.0215(2) Uani 1 1 d . . . . .
C24 C 0.1680(4) 0.1903(4) 0.17576(12) 0.0201(7) Uani 1 1 d . . . . .
H24A H 0.105797 0.232675 0.155742 0.024 Uiso 1 1 calc R U . . .
H24B H 0.128339 0.108640 0.188903 0.024 Uiso 1 1 calc R U . . .
O41 O 0.4045(2) -0.0903(3) 0.08472(9) 0.0188(5) Uani 1 1 d . . . . .
C54 C 0.5212(3) 0.1543(4) 0.16598(13) 0.0207(8) Uani 1 1 d . . . . .
H54A H 0.500951 0.211972 0.192124 0.025 Uiso 1 1 calc R U . . .
H54B H 0.551406 0.066063 0.178056 0.025 Uiso 1 1 calc R U . . .
O O 0.3360(3) -0.1140(3) 0.17196(8) 0.0211(5) Uani 1 1 d . . . . .
O2 O 0.1672(2) -0.0157(3) 0.08157(8) 0.0184(5) Uani 1 1 d . . . . .
O4 O 0.0349(3) -0.2749(3) 0.10247(10) 0.0338(7) Uani 1 1 d . . . . .
C5 C 0.3480(4) -0.0829(4) 0.03995(12) 0.0214(8) Uani 1 1 d . . . . .
H5A H 0.380996 -0.157397 0.021069 0.026 Uiso 1 1 calc R U . . .
H5B H 0.369744 0.005264 0.025803 0.026 Uiso 1 1 calc R U . . .
C7 C 0.0419(4) 0.3921(5) 0.24558(15) 0.0292(9) Uani 1 1 d . . . . .
H7A H -0.002073 0.438205 0.221130 0.044 Uiso 1 1 calc R U . . .
H7B H 0.061473 0.458402 0.269143 0.044 Uiso 1 1 calc R U . . .
H7C H -0.010165 0.319538 0.257828 0.044 Uiso 1 1 calc R U . . .
C11 C 0.2941(4) 0.4644(5) 0.20562(16) 0.0349(10) Uani 1 1 d . . . . .
H11A H 0.375915 0.430474 0.197541 0.052 Uiso 1 1 calc R U . . .
H11B H 0.301820 0.529064 0.230523 0.052 Uiso 1 1 calc R U . . .
H11C H 0.256666 0.510618 0.179809 0.052 Uiso 1 1 calc R U . . .
C1 C 0.3354(4) 0.2834(4) 0.07187(13) 0.0242(8) Uani 1 1 d . . . . .
H1A H 0.337395 0.368222 0.089919 0.029 Uiso 1 1 calc R U . . .
H1B H 0.419625 0.274058 0.059743 0.029 Uiso 1 1 calc R U . . .
C2 C 0.2893(5) 0.2367(5) -0.03121(15) 0.0397(11) Uani 1 1 d . . . . .
H2A H 0.379072 0.239663 -0.034291 0.059 Uiso 1 1 calc R U . . .
H2B H 0.250556 0.279113 -0.057477 0.059 Uiso 1 1 calc R U . . .
H2C H 0.262219 0.141462 -0.028846 0.059 Uiso 1 1 calc R U . . .
C8 C 0.0696(4) 0.3021(6) 0.02853(17) 0.0394(11) Uani 1 1 d . . . . .
H8A H 0.054801 0.203709 0.031350 0.059 Uiso 1 1 calc R U . . .
H8B H 0.025025 0.337303 0.002342 0.059 Uiso 1 1 calc R U . . .
H8C H 0.040677 0.348821 0.055472 0.059 Uiso 1 1 calc R U . . .
C12 C 0.2592(5) 0.5246(5) 0.00728(17) 0.0416(12) Uani 1 1 d . . . . .
H12A H 0.231883 0.579826 0.032678 0.062 Uiso 1 1 calc R U . . .
H12B H 0.208627 0.546102 -0.019073 0.062 Uiso 1 1 calc R U . . .
H12C H 0.345764 0.544909 0.000954 0.062 Uiso 1 1 calc R U . . .
C9 C 0.2703(4) 0.2302(5) 0.27397(14) 0.0332(10) Uani 1 1 d . . . . .
H9A H 0.220523 0.152686 0.284110 0.050 Uiso 1 1 calc R U . . .
H9B H 0.277929 0.297225 0.298173 0.050 Uiso 1 1 calc R U . . .
H9C H 0.352343 0.197807 0.265553 0.050 Uiso 1 1 calc R U . . .
C10 C 0.3977(4) -0.2280(4) 0.10488(14) 0.0241(8) Uani 1 1 d . . . . .
H10A H 0.457906 -0.290158 0.090684 0.029 Uiso 1 1 calc R U . . .
H10B H 0.314089 -0.266902 0.100887 0.029 Uiso 1 1 calc R U . . .
C13 C 0.4278(4) -0.2103(4) 0.15463(13) 0.0238(8) Uani 1 1 d . . . . .
H13A H 0.422306 -0.298973 0.170423 0.029 Uiso 1 1 calc R U . . .
H13B H 0.512027 -0.173247 0.158678 0.029 Uiso 1 1 calc R U . . .
C14 C 0.3385(5) -0.1082(5) 0.22103(13) 0.0324(10) Uani 1 1 d . . . . .
H14A H 0.418535 -0.073221 0.231192 0.049 Uiso 1 1 calc R U . . .
H14B H 0.325660 -0.200081 0.233184 0.049 Uiso 1 1 calc R U . . .
H14C H 0.272939 -0.047405 0.231462 0.049 Uiso 1 1 calc R U . . .
C16 C 0.2065(4) -0.0958(4) 0.04255(13) 0.0222(8) Uani 1 1 d . . . . .
H16A H 0.167573 -0.059728 0.014917 0.027 Uiso 1 1 calc R U . . .
H16B H 0.182360 -0.192772 0.046071 0.027 Uiso 1 1 calc R U . . .
C18 C 0.0066(4) -0.1462(4) 0.12316(14) 0.0261(8) Uani 1 1 d . . . . .
H18A H 0.056681 -0.135173 0.150735 0.031 Uiso 1 1 calc R U . . .
H18B H -0.081486 -0.144259 0.131591 0.031 Uiso 1 1 calc R U . . .
C17 C 0.0337(3) -0.0283(4) 0.09082(14) 0.0223(8) Uani 1 1 d . . . . .
H17A H -0.011331 -0.043958 0.062357 0.027 Uiso 1 1 calc R U . . .
H17B H 0.003460 0.058341 0.103860 0.027 Uiso 1 1 calc R U . . .
C4 C 0.0027(6) -0.3888(5) 0.1313(2) 0.0534(14) Uani 1 1 d . . . . .
H4A H 0.030428 -0.474403 0.117592 0.080 Uiso 1 1 calc R U . . .
H4B H -0.086826 -0.391521 0.135110 0.080 Uiso 1 1 calc R U . . .
H4C H 0.042901 -0.377349 0.160471 0.080 Uiso 1 1 calc R U . . .
C15 C 0.6863(4) 0.1534(5) 0.08129(14) 0.0317(9) Uani 1 1 d . . . . .
H15A H 0.701943 0.055581 0.085602 0.047 Uiso 1 1 calc R U . . .
H15B H 0.758320 0.196056 0.067502 0.047 Uiso 1 1 calc R U . . .
H15C H 0.614219 0.165485 0.061760 0.047 Uiso 1 1 calc R U . . .
C6 C 0.8079(4) 0.2193(6) 0.17017(16) 0.0433(13) Uani 1 1 d . . . . .
H6A H 0.800574 0.263558 0.199431 0.065 Uiso 1 1 calc R U . . .
H6B H 0.874096 0.262916 0.153228 0.065 Uiso 1 1 calc R U . . .
H6C H 0.826898 0.122188 0.174332 0.065 Uiso 1 1 calc R U . . .
C3 C 0.6293(4) 0.4281(4) 0.12890(18) 0.0345(10) Uani 1 1 d . . . . .
H3A H 0.548629 0.442264 0.114724 0.052 Uiso 1 1 calc R U . . .
H3B H 0.693892 0.464597 0.109523 0.052 Uiso 1 1 calc R U . . .
H3C H 0.631831 0.475367 0.157786 0.052 Uiso 1 1 calc R U . . .

loop_
_atom_site_aniso_label
_atom_site_aniso_U_11
_atom_site_aniso_U_22
_atom_site_aniso_U_33
_atom_site_aniso_U_23
_atom_site_aniso_U_13
_atom_site_aniso_U_12
Lu1 0.01158(7) 0.01486(7) 0.01571(7) -0.00018(6) -0.00162(5) -0.00115(6)
Si4 0.0129(4) 0.0223(5) 0.0193(4) -0.0052(4) 0.0006(4) -0.0014(4)
Si5 0.0216(5) 0.0164(5) 0.0190(5) 0.0011(4) -0.0034(4) 0.0033(4)
Si6 0.0174(5) 0.0247(5) 0.0223(5) -0.0071(4) 0.0010(4) -0.0037(4)
C24 0.0158(16) 0.0239(18) 0.0205(17) -0.0036(14) -0.0009(15) 0.0002(16)
O41 0.0187(13) 0.0173(13) 0.0204(13) 0.0019(10) -0.0005(10) 0.0025(10)
C54 0.0172(18) 0.0238(19) 0.0210(18) 0.0014(15) -0.0026(14) -0.0004(15)
O 0.0226(13) 0.0213(13) 0.0193(12) 0.0031(10) 0.0013(11) 0.0004(11)
O2 0.0146(12) 0.0193(12) 0.0213(12) -0.0047(10) -0.0005(10) -0.0019(10)
O4 0.0461(19) 0.0228(15) 0.0327(16) 0.0015(12) 0.0103(14) -0.0084(14)
C5 0.024(2) 0.0231(19) 0.0171(17) -0.0016(14) 0.0019(15) 0.0006(15)
C7 0.025(2) 0.032(2) 0.031(2) -0.0114(18) 0.0046(17) -0.0026(17)
C11 0.031(2) 0.031(2) 0.043(3) -0.011(2) 0.0089(19) -0.0110(19)
C1 0.0212(19) 0.0228(19) 0.0284(19) 0.0048(15) -0.0076(16) -0.0034(16)
C2 0.056(3) 0.036(3) 0.027(2) 0.0020(19) 0.005(2) 0.017(2)
C8 0.025(2) 0.049(3) 0.045(3) 0.004(2) -0.007(2) 0.006(2)
C12 0.059(3) 0.023(2) 0.043(3) 0.007(2) -0.019(2) 0.000(2)
C9 0.027(2) 0.046(3) 0.027(2) -0.0099(19) -0.0034(17) 0.000(2)
C10 0.028(2) 0.0147(18) 0.029(2) 0.0025(15) 0.0034(16) 0.0037(15)
C13 0.0211(19) 0.0210(19) 0.029(2) 0.0072(16) 0.0013(16) 0.0027(15)
C14 0.047(3) 0.032(2) 0.0180(19) 0.0066(16) 0.0035(19) -0.001(2)
C16 0.026(2) 0.0202(19) 0.0207(18) -0.0052(15) -0.0020(15) -0.0007(15)
C18 0.0237(19) 0.030(2) 0.0245(19) -0.0061(16) 0.0044(16) -0.0062(16)
C17 0.0133(17) 0.024(2) 0.029(2) -0.0058(16) -0.0015(15) -0.0017(15)
C4 0.065(4) 0.034(3) 0.061(3) 0.015(3) 0.016(3) -0.011(2)
C15 0.033(2) 0.034(2) 0.028(2) -0.0083(18) 0.0058(18) -0.0003(19)
C6 0.015(2) 0.082(4) 0.032(2) -0.010(2) -0.0017(17) -0.001(2)
C3 0.028(2) 0.025(2) 0.051(3) -0.002(2) 0.001(2) -0.0108(17)

loop_
_atom_type_symbol
_atom_type_description
_atom_type_scat_dispersion_real
_atom_type_scat_dispersion_imag
_atom_type_scat_source
C C 0.0033 0.0016 'International Tables Vol C Tables 4.2.6.8 and 6.1.1.4'
H H 0.0000 0.0000 'International Tables Vol C Tables 4.2.6.8 and 6.1.1.4'
Lu Lu -0.4720 5.8584 'International Tables Vol C Tables 4.2.6.8 and 6.1.1.4'
O O 0.0106 0.0060 'International Tables Vol C Tables 4.2.6.8 and 6.1.1.4'
Si Si 0.0817 0.0704 'International Tables Vol C Tables 4.2.6.8 and 6.1.1.4'

loop_
_geom_angle_atom_site_label_1
_geom_angle_atom_site_label_2
_geom_angle_atom_site_label_3
_geom_angle
_geom_angle_site_symmetry_1
_geom_angle_site_symmetry_3
_geom_angle_publ_flag
C24 Lu1 O41 145.89(11) . . ?
C24 Lu1 C54 106.37(13) . . ?
C24 Lu1 O 90.34(11) . . ?
C24 Lu1 O2 89.40(10) . . ?
C24 Lu1 C1 101.22(14) . . ?
O41 Lu1 O 66.29(8) . . ?
O41 Lu1 O2 64.96(8) . . ?
C54 Lu1 O41 95.95(11) . . ?
C54 Lu1 O 84.02(11) . . ?
C54 Lu1 O2 160.52(11) . . ?
O2 Lu1 O 84.54(9) . . ?
C1 Lu1 O41 100.46(12) . . ?
C1 Lu1 C54 98.76(13) . . ?
C1 Lu1 O 166.72(12) . . ?
C1 Lu1 O2 89.02(11) . . ?
C54 Si4 C15 110.49(19) . . ?
C54 Si4 C6 114.1(2) . . ?
C54 Si4 C3 111.76(19) . . ?
C6 Si4 C15 104.6(2) . . ?
C3 Si4 C15 108.7(2) . . ?
C3 Si4 C6 106.9(2) . . ?
C1 Si5 C2 112.5(2) . . ?
C1 Si5 C8 113.0(2) . . ?
C1 Si5 C12 112.6(2) . . ?
C2 Si5 C12 105.9(2) . . ?
C8 Si5 C2 105.9(2) . . ?
C8 Si5 C12 106.2(2) . . ?
C24 Si6 C7 113.88(18) . . ?
C24 Si6 C11 111.29(19) . . ?
C24 Si6 C9 112.39(19) . . ?
C11 Si6 C7 106.4(2) . . ?
C9 Si6 C7 105.5(2) . . ?
C9 Si6 C11 107.0(2) . . ?
Lu1 C24 H24A 106.1 . . ?
Lu1 C24 H24B 106.1 . . ?
Si6 C24 Lu1 124.92(19) . . ?
Si6 C24 H24A 106.1 . . ?
Si6 C24 H24B 106.1 . . ?
H24A C24 H24B 106.3 . . ?
C5 O41 Lu1 107.5(2) . . ?
C5 O41 C10 113.2(3) . . ?
C10 O41 Lu1 118.6(2) . . ?
Lu1 C54 H54A 106.5 . . ?
Lu1 C54 H54B 106.5 . . ?
Si4 C54 Lu1 123.35(18) . . ?
Si4 C54 H54A 106.5 . . ?
Si4 C54 H54B 106.5 . . ?
H54A C54 H54B 106.5 . . ?
C13 O Lu1 112.6(2) . . ?
C13 O C14 111.7(3) . . ?
C14 O Lu1 119.2(2) . . ?
C16 O2 Lu1 119.0(2) . . ?
C16 O2 C17 113.2(3) . . ?
C17 O2 Lu1 127.6(2) . . ?
C18 O4 C4 111.4(3) . . ?
O41 C5 H5A 109.4 . . ?
O41 C5 H5B 109.4 . . ?
O41 C5 C16 111.0(3) . . ?
H5A C5 H5B 108.0 . . ?
C16 C5 H5A 109.4 . . ?
C16 C5 H5B 109.4 . . ?
Si6 C7 H7A 109.5 . . ?
Si6 C7 H7B 109.5 . . ?
Si6 C7 H7C 109.5 . . ?
H7A C7 H7B 109.5 . . ?
H7A C7 H7C 109.5 . . ?
H7B C7 H7C 109.5 . . ?
Si6 C11 H11A 109.5 . . ?
Si6 C11 H11B 109.5 . . ?
Si6 C11 H11C 109.5 . . ?
H11A C11 H11B 109.5 . . ?
H11A C11 H11C 109.5 . . ?
H11B C11 H11C 109.5 . . ?
Lu1 C1 H1A 102.9 . . ?
Lu1 C1 H1B 102.9 . . ?
Si5 C1 Lu1 136.8(2) . . ?
Si5 C1 H1A 102.9 . . ?
Si5 C1 H1B 102.9 . . ?
H1A C1 H1B 105.1 . . ?
Si5 C2 H2A 109.5 . . ?
Si5 C2 H2B 109.5 . . ?
Si5 C2 H2C 109.5 . . ?
H2A C2 H2B 109.5 . . ?
H2A C2 H2C 109.5 . . ?
H2B C2 H2C 109.5 . . ?
Si5 C8 H8A 109.5 . . ?
Si5 C8 H8B 109.5 . . ?
Si5 C8 H8C 109.5 . . ?
H8A C8 H8B 109.5 . . ?
H8A C8 H8C 109.5 . . ?
H8B C8 H8C 109.5 . . ?
Si5 C12 H12A 109.5 . . ?
Si5 C12 H12B 109.5 . . ?
Si5 C12 H12C 109.5 . . ?
H12A C12 H12B 109.5 . . ?
H12A C12 H12C 109.5 . . ?
H12B C12 H12C 109.5 . . ?
Si6 C9 H9A 109.5 . . ?
Si6 C9 H9B 109.5 . . ?
Si6 C9 H9C 109.5 . . ?
H9A C9 H9B 109.5 . . ?
H9A C9 H9C 109.5 . . ?
H9B C9 H9C 109.5 . . ?
O41 C10 H10A 110.5 . . ?
O41 C10 H10B 110.5 . . ?
O41 C10 C13 106.4(3) . . ?
H10A C10 H10B 108.6 . . ?
C13 C10 H10A 110.5 . . ?
C13 C10 H10B 110.5 . . ?
O C13 C10 106.0(3) . . ?
O C13 H13A 110.5 . . ?
O C13 H13B 110.5 . . ?
C10 C13 H13A 110.5 . . ?
C10 C13 H13B 110.5 . . ?
H13A C13 H13B 108.7 . . ?
O C14 H14A 109.5 . . ?
O C14 H14B 109.5 . . ?
O C14 H14C 109.5 . . ?
H14A C14 H14B 109.5 . . ?
H14A C14 H14C 109.5 . . ?
H14B C14 H14C 109.5 . . ?
O2 C16 C5 106.9(3) . . ?
O2 C16 H16A 110.3 . . ?
O2 C16 H16B 110.3 . . ?
C5 C16 H16A 110.3 . . ?
C5 C16 H16B 110.3 . . ?
H16A C16 H16B 108.6 . . ?
O4 C18 H18A 109.6 . . ?
O4 C18 H18B 109.6 . . ?
O4 C18 C17 110.1(3) . . ?
H18A C18 H18B 108.1 . . ?
C17 C18 H18A 109.6 . . ?
C17 C18 H18B 109.6 . . ?
O2 C17 C18 111.9(3) . . ?
O2 C17 H17A 109.2 . . ?
O2 C17 H17B 109.2 . . ?
C18 C17 H17A 109.2 . . ?
C18 C17 H17B 109.2 . . ?
H17A C17 H17B 107.9 . . ?
O4 C4 H4A 109.5 . . ?
O4 C4 H4B 109.5 . . ?
O4 C4 H4C 109.5 . . ?
H4A C4 H4B 109.5 . . ?
H4A C4 H4C 109.5 . . ?
H4B C4 H4C 109.5 . . ?
Si4 C15 H15A 109.5 . . ?
Si4 C15 H15B 109.5 . . ?
Si4 C15 H15C 109.5 . . ?
H15A C15 H15B 109.5 . . ?
H15A C15 H15C 109.5 . . ?
H15B C15 H15C 109.5 . . ?
Si4 C6 H6A 109.5 . . ?
Si4 C6 H6B 109.5 . . ?
Si4 C6 H6C 109.5 . . ?
H6A C6 H6B 109.5 . . ?
H6A C6 H6C 109.5 . . ?
H6B C6 H6C 109.5 . . ?
Si4 C3 H3A 109.5 . . ?
Si4 C3 H3B 109.5 . . ?
Si4 C3 H3C 109.5 . . ?
H3A C3 H3B 109.5 . . ?
H3A C3 H3C 109.5 . . ?
H3B C3 H3C 109.5 . . ?

loop_
_geom_bond_atom_site_label_1
_geom_bond_atom_site_label_2
_geom_bond_distance
_geom_bond_site_symmetry_2
_geom_bond_publ_flag
Lu1 C24 2.352(4) . ?
Lu1 O41 2.414(3) . ?
Lu1 C54 2.375(4) . ?
Lu1 O 2.472(2) . ?
Lu1 O2 2.470(2) . ?
Lu1 C1 2.367(4) . ?
Si4 C54 1.836(4) . ?
Si4 C15 1.875(4) . ?
Si4 C6 1.874(4) . ?
Si4 C3 1.869(4) . ?
Si5 C1 1.836(4) . ?
Si5 C2 1.877(4) . ?
Si5 C8 1.874(5) . ?
Si5 C12 1.879(5) . ?
Si6 C24 1.843(4) . ?
Si6 C7 1.885(4) . ?
Si6 C11 1.880(4) . ?
Si6 C9 1.877(5) . ?
C24 H24A 0.9700 . ?
C24 H24B 0.9700 . ?
O41 C5 1.440(4) . ?
O41 C10 1.448(4) . ?
C54 H54A 0.9700 . ?
C54 H54B 0.9700 . ?
O C13 1.438(5) . ?
O C14 1.438(4) . ?
O2 C16 1.441(4) . ?
O2 C17 1.452(4) . ?
O4 C18 1.408(5) . ?
O4 C4 1.423(5) . ?
C5 H5A 0.9700 . ?
C5 H5B 0.9700 . ?
C5 C16 1.512(5) . ?
C7 H7A 0.9600 . ?
C7 H7B 0.9600 . ?
C7 H7C 0.9600 . ?
C11 H11A 0.9600 . ?
C11 H11B 0.9600 . ?
C11 H11C 0.9600 . ?
C1 H1A 0.9700 . ?
C1 H1B 0.9700 . ?
C2 H2A 0.9600 . ?
C2 H2B 0.9600 . ?
C2 H2C 0.9600 . ?
C8 H8A 0.9600 . ?
C8 H8B 0.9600 . ?
C8 H8C 0.9600 . ?
C12 H12A 0.9600 . ?
C12 H12B 0.9600 . ?
C12 H12C 0.9600 . ?
C9 H9A 0.9600 . ?
C9 H9B 0.9600 . ?
C9 H9C 0.9600 . ?
C10 H10A 0.9700 . ?
C10 H10B 0.9700 . ?
C10 C13 1.499(5) . ?
C13 H13A 0.9700 . ?
C13 H13B 0.9700 . ?
C14 H14A 0.9600 . ?
C14 H14B 0.9600 . ?
C14 H14C 0.9600 . ?
C16 H16A 0.9700 . ?
C16 H16B 0.9700 . ?
C18 H18A 0.9700 . ?
C18 H18B 0.9700 . ?
C18 C17 1.504(6) . ?
C17 H17A 0.9700 . ?
C17 H17B 0.9700 . ?
C4 H4A 0.9600 . ?
C4 H4B 0.9600 . ?
C4 H4C 0.9600 . ?
C15 H15A 0.9600 . ?
C15 H15B 0.9600 . ?
C15 H15C 0.9600 . ?
C6 H6A 0.9600 . ?
C6 H6B 0.9600 . ?
C6 H6C 0.9600 . ?
C3 H3A 0.9600 . ?
C3 H3B 0.9600 . ?
C3 H3C 0.9600 . ?

loop_
_geom_torsion_atom_site_label_1
_geom_torsion_atom_site_label_2
_geom_torsion_atom_site_label_3
_geom_torsion_atom_site_label_4
_geom_torsion
_geom_torsion_site_symmetry_1
_geom_torsion_site_symmetry_2
_geom_torsion_site_symmetry_3
_geom_torsion_site_symmetry_4
_geom_torsion_publ_flag
Lu1 O41 C5 C16 -62.6(3) . . . . ?
Lu1 O41 C10 C13 -38.0(4) . . . . ?
Lu1 O C13 C10 -54.0(3) . . . . ?
Lu1 O2 C16 C5 -0.2(4) . . . . ?
Lu1 O2 C17 C18 -83.4(3) . . . . ?
O41 C5 C16 O2 40.5(4) . . . . ?
O41 C10 C13 O 58.5(4) . . . . ?
O4 C18 C17 O2 -66.5(4) . . . . ?
C5 O41 C10 C13 -165.3(3) . . . . ?
C7 Si6 C24 Lu1 166.4(2) . . . . ?
C11 Si6 C24 Lu1 46.2(3) . . . . ?
C2 Si5 C1 Lu1 -85.0(4) . . . . ?
C8 Si5 C1 Lu1 34.9(4) . . . . ?
C12 Si5 C1 Lu1 155.3(3) . . . . ?
C9 Si6 C24 Lu1 -73.7(3) . . . . ?
C10 O41 C5 C16 70.3(4) . . . . ?
C14 O C13 C10 168.7(3) . . . . ?
C16 O2 C17 C18 90.8(4) . . . . ?
C17 O2 C16 C5 -174.9(3) . . . . ?
C4 O4 C18 C17 -176.4(4) . . . . ?
C15 Si4 C54 Lu1 -46.8(3) . . . . ?
C6 Si4 C54 Lu1 -164.3(2) . . . . ?
C3 Si4 C54 Lu1 74.4(3) . . . . ?

loop_
_twin_individual_id
_twin_individual_mass_fraction_refined
1 0.8927(5)
2 0.1073(5)
